data_7036841
loop_
_publ_author_name
'Dasari, Srikanth'
'Patra, Ashis K.'

_publ_section_title
;
 Luminescent europium and terbium complexes of dipyridoquinoxaline and
 dipyridophenazine ligands as photosensitizing antennae: structures and
 biological perspectives.
;
_journal_issue 46
_journal_name_full 'Dalton transactions (Cambridge, England : 2003)'
_journal_page_first 19844
_journal_page_last 19855
_journal_paper_doi 10.1039/c5dt02852c
_journal_volume 44
_journal_year 2015
_chemical_absolute_configuration rm
_chemical_formula_moiety 'C20 H22 Eu N9 O11'
_chemical_formula_sum 'C20 H22 Eu N9 O11'
_chemical_formula_weight 716.43
_chemical_name_systematic
;
 ?
;
_space_group_IT_number 15
_symmetry_cell_setting monoclinic
_symmetry_space_group_name_Hall '-C 2yc'
_symmetry_space_group_name_H-M 'C 1 2/c 1'
_atom_sites_solution_hydrogens geom
_atom_sites_solution_primary direct
_atom_sites_solution_secondary difmap
_audit_creation_method SHELXL-97
_audit_update_record
;
2015-05-21 deposited with the CCDC.
2015-10-12 downloaded from the CCDC.
;
_cell_angle_alpha 90.00
_cell_angle_beta 109.75(3)
_cell_angle_gamma 90.00
_cell_formula_units_Z 4
_cell_length_a 15.520(3)
_cell_length_b 21.290(4)
_cell_length_c 8.3672(17)
_cell_measurement_reflns_used 2670
_cell_measurement_temperature 100(2)
_cell_measurement_theta_max 25.27
_cell_measurement_theta_min 2.67
_cell_volume 2602.1(10)
_computing_cell_refinement 'Bruker APEX II V2012.4-3'
_computing_data_collection 'Bruker APEX II V2012.4-3'
_computing_data_reduction 'Bruker APEX II V2012.4-3'
_computing_molecular_graphics 'ORTEP-3 for Windows (Farrugia, 1997)'
_computing_publication_material 'WinGX publication routines (Farrugia, 1999)'
_computing_structure_refinement 'SHELXL-97 (Sheldrick, 1997)'
_computing_structure_solution 'SHELXS-97 (Sheldrick, 19907)'
_diffrn_ambient_temperature 100(2)
_diffrn_measured_fraction_theta_full 0.989
_diffrn_measured_fraction_theta_max 0.989
_diffrn_measurement_device_type 'Bruker P4'
_diffrn_measurement_method '\f and \w scans'
_diffrn_radiation_monochromator graphite
_diffrn_radiation_source 'fine-focus sealed tube'
_diffrn_radiation_type MoK\a
_diffrn_radiation_wavelength 0.71073
_diffrn_reflns_av_R_equivalents 0.0520
_diffrn_reflns_av_sigmaI/netI 0.0480
_diffrn_reflns_limit_h_max 19
_diffrn_reflns_limit_h_min -19
_diffrn_reflns_limit_k_max 26
_diffrn_reflns_limit_k_min -26
_diffrn_reflns_limit_l_max 10
_diffrn_reflns_limit_l_min -10
_diffrn_reflns_number 9861
_diffrn_reflns_theta_full 25.99
_diffrn_reflns_theta_max 25.99
_diffrn_reflns_theta_min 1.69
_exptl_absorpt_coefficient_mu 2.487
_exptl_absorpt_correction_T_max 0.6361
_exptl_absorpt_correction_T_min 0.5985
_exptl_absorpt_correction_type multi-scan
_exptl_absorpt_process_details SADABS(Sheldrick,1997)
_exptl_crystal_colour Yellow
_exptl_crystal_density_diffrn 1.829
_exptl_crystal_density_method 'not measured'
_exptl_crystal_description Rectangular
_exptl_crystal_F_000 1424
_exptl_crystal_recrystallization_method 'Layering DMF to Et2O'
_exptl_crystal_size_max 0.23
_exptl_crystal_size_mid 0.21
_exptl_crystal_size_min 0.20
_refine_diff_density_max 2.078
_refine_diff_density_min -1.028
_refine_diff_density_rms 0.165
_refine_ls_extinction_method none
_refine_ls_goodness_of_fit_ref 1.151
_refine_ls_hydrogen_treatment constr
_refine_ls_matrix_type full
_refine_ls_number_parameters 189
_refine_ls_number_reflns 2535
_refine_ls_number_restraints 0
_refine_ls_restrained_S_all 1.151
_refine_ls_R_factor_all 0.0464
_refine_ls_R_factor_gt 0.0353
_refine_ls_shift/su_max 0.000
_refine_ls_shift/su_mean 0.000
_refine_ls_structure_factor_coef Fsqd
_refine_ls_weighting_details 'calc w=1/[\s^2^(Fo^2^)+(0.0239P)^2^+19.9098P] where P=(Fo^2^+2Fc^2^)/3'
_refine_ls_weighting_scheme calc
_refine_ls_wR_factor_gt 0.0707
_refine_ls_wR_factor_ref 0.0889
_reflns_number_gt 2236
_reflns_number_total 2535
_reflns_threshold_expression >2sigma(I)
_cod_data_source_file c5dt02852c2.cif
_cod_data_source_block EuDPQ
_cod_depositor_comments
;
The following automatic conversions were performed:

'_symmetry_cell_setting' value 'Monoclinic' changed to 'monoclinic'
according to
/usr/data/users/saulius/crontab/automatic-downloads/rss-feeds/RSC/lib/dictionaries/cif_core.dic
dictionary named 'cif_core.dic' version 2.4.2 from 2011-04-26.

Automatic conversion script
Id: cif_fix_values 3271 2015-04-21 07:52:19Z andrius 

 Adding full bibliography for 7036841--7036844.cif.
;
_cod_original_cell_volume 2602.1(9)
_cod_original_sg_symbol_H-M 'C2/c  '
_cod_database_code 7036841

loop_
_symmetry_equiv_pos_as_xyz
'x, y, z'
'-x, y, -z+1/2'
'x+1/2, y+1/2, z'
'-x+1/2, y+1/2, -z+1/2'
'-x, -y, -z'
'x, -y, z-1/2'
'-x+1/2, -y+1/2, -z'
'x+1/2, -y+1/2, z-1/2'

loop_
_atom_site_label
_atom_site_type_symbol
_atom_site_fract_x
_atom_site_fract_y
_atom_site_fract_z
_atom_site_U_iso_or_equiv
_atom_site_adp_type
_atom_site_occupancy
_atom_site_symmetry_multiplicity
_atom_site_calc_flag
_atom_site_refinement_flags
C1 C 0.3434(4) 0.1734(3) 0.4842(7) 0.0301(13) Uani 1 1 d .
H1 H 0.3172 0.2119 0.4416 0.036 Uiso 1 1 calc R
C2 C 0.3000(4) 0.1191(3) 0.4048(7) 0.0295(13) Uani 1 1 d .
H2 H 0.2462 0.1216 0.3119 0.035 Uiso 1 1 calc R
C3 C 0.3368(4) 0.0621(3) 0.4638(7) 0.0290(13) Uani 1 1 d .
H3 H 0.3086 0.0253 0.4119 0.035 Uiso 1 1 calc R
C4 C 0.4179(4) 0.0597(2) 0.6043(7) 0.0250(12) Uani 1 1 d .
C5 C 0.4604(4) 0.0004(2) 0.6790(7) 0.0267(12) Uani 1 1 d .
C6 C 0.4608(4) -0.1061(3) 0.6821(8) 0.0391(15) Uani 1 1 d .
H6 H 0.4348 -0.1445 0.6388 0.047 Uiso 1 1 calc R
C7 C 0.4580(3) 0.1170(2) 0.6781(6) 0.0210(11) Uani 1 1 d .
C8 C 0.6063(4) 0.3272(3) 1.1624(7) 0.0312(13) Uani 1 1 d .
H8 H 0.5896 0.2962 1.2245 0.037 Uiso 1 1 calc R
C10 C 0.6418(6) 0.3924(3) 1.4132(8) 0.0516(19) Uani 1 1 d .
H10A H 0.6203 0.3562 1.4571 0.077 Uiso 1 1 calc R
H10B H 0.6057 0.4283 1.4195 0.077 Uiso 1 1 calc R
H10C H 0.7048 0.4000 1.4792 0.077 Uiso 1 1 calc R
C11 C 0.6628(5) 0.4318(3) 1.1524(8) 0.0427(16) Uani 1 1 d .
H11A H 0.6532 0.4203 1.0368 0.064 Uiso 1 1 calc R
H11B H 0.7266 0.4401 1.2098 0.064 Uiso 1 1 calc R
H11C H 0.6279 0.4689 1.1546 0.064 Uiso 1 1 calc R
Eu1 Eu 0.5000 0.278673(17) 0.7500 0.02005(13) Uani 1 2 d S
N1 N 0.4206(3) 0.17355(19) 0.6183(5) 0.0200(9) Uani 1 1 d .
N2 N 0.4192(3) -0.0537(2) 0.6075(6) 0.0330(12) Uani 1 1 d .
N3 N 0.3609(3) 0.24215(19) 0.8875(5) 0.0190(9) Uani 1 1 d .
N4 N 0.5000 0.4175(3) 0.7500 0.0257(15) Uani 1 2 d S
N5 N 0.6337(3) 0.3812(2) 1.2368(5) 0.0271(10) Uani 1 1 d .
O1 O 0.4408(3) 0.23998(19) 0.9743(5) 0.0349(10) Uani 1 1 d .
O2 O 0.3361(3) 0.27129(19) 0.7496(5) 0.0359(10) Uani 1 1 d .
O3 O 0.3003(3) 0.2114(2) 0.9254(7) 0.0563(13) Uani 1 1 d .
O4 O 0.5550(3) 0.38615(17) 0.6984(5) 0.0266(8) Uani 1 1 d .
O5 O 0.5000 0.4749(3) 0.7500 0.0415(15) Uani 1 2 d S
O6 O 0.6011(3) 0.31443(17) 1.0138(4) 0.0273(9) Uani 1 1 d .

loop_
_atom_site_aniso_label
_atom_site_aniso_U_11
_atom_site_aniso_U_22
_atom_site_aniso_U_33
_atom_site_aniso_U_23
_atom_site_aniso_U_13
_atom_site_aniso_U_12
C1 0.028(3) 0.024(3) 0.038(3) 0.000(3) 0.012(3) 0.002(2)
C2 0.027(3) 0.030(3) 0.030(3) -0.008(2) 0.009(2) -0.011(2)
C3 0.032(3) 0.024(3) 0.033(3) -0.010(2) 0.013(3) -0.012(2)
C4 0.031(3) 0.022(3) 0.027(3) -0.005(2) 0.017(2) -0.005(2)
C5 0.037(3) 0.020(3) 0.032(3) -0.003(2) 0.024(2) -0.002(2)
C6 0.054(4) 0.020(3) 0.055(4) -0.001(3) 0.033(3) -0.004(3)
C7 0.025(3) 0.022(3) 0.022(3) 0.003(2) 0.015(2) -0.004(2)
C8 0.048(4) 0.022(3) 0.028(3) 0.006(2) 0.018(3) 0.004(3)
C10 0.093(6) 0.041(4) 0.024(3) 0.001(3) 0.024(4) 0.010(4)
C11 0.059(4) 0.037(4) 0.040(4) -0.013(3) 0.027(3) -0.020(3)
Eu1 0.0229(2) 0.0158(2) 0.0195(2) 0.000 0.00461(15) 0.000
N1 0.022(2) 0.022(2) 0.013(2) 0.0035(17) 0.0026(17) -0.0006(18)
N2 0.050(3) 0.021(2) 0.037(3) -0.007(2) 0.026(2) -0.005(2)
N3 0.027(3) 0.019(2) 0.015(2) 0.0085(17) 0.0119(19) 0.0083(18)
N4 0.037(4) 0.013(3) 0.026(3) 0.000 0.009(3) 0.000
N5 0.037(3) 0.025(2) 0.019(2) -0.0033(19) 0.009(2) 0.003(2)
O1 0.030(2) 0.041(2) 0.030(2) 0.0044(18) 0.0048(18) -0.0026(19)
O2 0.033(2) 0.035(2) 0.039(2) -0.001(2) 0.0123(19) 0.0008(19)
O3 0.045(3) 0.064(3) 0.065(3) 0.016(3) 0.025(3) 0.000(2)
O4 0.032(2) 0.023(2) 0.027(2) -0.0010(16) 0.0136(17) -0.0001(17)
O5 0.050(4) 0.021(3) 0.051(4) 0.000 0.015(3) 0.000
O6 0.030(2) 0.026(2) 0.0188(19) -0.0034(16) -0.0006(16) -0.0010(17)

loop_
_atom_type_symbol
_atom_type_description
_atom_type_scat_dispersion_real
_atom_type_scat_dispersion_imag
_atom_type_scat_source
C C 0.0033 0.0016 'International Tables Vol C Tables 4.2.6.8 and 6.1.1.4'
H H 0.0000 0.0000 'International Tables Vol C Tables 4.2.6.8 and 6.1.1.4'
N N 0.0061 0.0033 'International Tables Vol C Tables 4.2.6.8 and 6.1.1.4'
O O 0.0106 0.0060 'International Tables Vol C Tables 4.2.6.8 and 6.1.1.4'
Eu Eu -0.1578 3.6682 'International Tables Vol C Tables 4.2.6.8 and 6.1.1.4'

loop_
_geom_angle_atom_site_label_1
_geom_angle_atom_site_label_2
_geom_angle_atom_site_label_3
_geom_angle
_geom_angle_site_symmetry_1
_geom_angle_site_symmetry_3
N1 C1 C2 123.8(5) . .
C3 C2 C1 119.5(5) . .
C2 C3 C4 118.9(5) . .
C3 C4 C7 118.3(5) . .
C3 C4 C5 122.4(5) . .
C7 C4 C5 119.3(5) . .
N2 C5 C5 121.7(3) . 2_656
N2 C5 C4 117.9(5) . .
C5 C5 C4 120.4(3) 2_656 .
N2 C6 C6 123.2(3) . 2_656
N1 C7 C4 122.3(5) . .
N1 C7 C7 117.4(3) . 2_656
C4 C7 C7 120.3(3) . 2_656
O6 C8 N5 124.5(5) . .
O6 Eu1 O6 142.39(18) . 2_656
O6 Eu1 O1 120.84(13) . 2_656
O6 Eu1 O1 72.57(13) 2_656 2_656
O6 Eu1 O1 72.57(13) . .
O6 Eu1 O1 120.84(13) 2_656 .
O1 Eu1 O1 141.40(19) 2_656 .
O6 Eu1 O4 73.26(12) . .
O6 Eu1 O4 72.84(12) 2_656 .
O1 Eu1 O4 86.49(13) 2_656 .
O1 Eu1 O4 131.23(12) . .
O6 Eu1 O4 72.84(12) . 2_656
O6 Eu1 O4 73.26(12) 2_656 2_656
O1 Eu1 O4 131.23(12) 2_656 2_656
O1 Eu1 O4 86.49(13) . 2_656
O4 Eu1 O4 50.51(16) . 2_656
O6 Eu1 O2 70.77(13) . 2_656
O6 Eu1 O2 111.67(13) 2_656 2_656
O1 Eu1 O2 50.08(13) 2_656 2_656
O1 Eu1 O2 126.93(13) . 2_656
O4 Eu1 O2 70.22(12) . 2_656
O4 Eu1 O2 116.75(12) 2_656 2_656
O6 Eu1 O2 111.67(13) . .
O6 Eu1 O2 70.77(13) 2_656 .
O1 Eu1 O2 126.93(13) 2_656 .
O1 Eu1 O2 50.08(13) . .
O4 Eu1 O2 116.75(12) . .
O4 Eu1 O2 70.22(12) 2_656 .
O2 Eu1 O2 172.92(18) 2_656 .
O6 Eu1 N1 137.77(12) . .
O6 Eu1 N1 79.16(12) 2_656 .
O1 Eu1 N1 68.95(13) 2_656 .
O1 Eu1 N1 78.04(13) . .
O4 Eu1 N1 147.27(12) . .
O4 Eu1 N1 135.11(12) 2_656 .
O2 Eu1 N1 106.04(13) 2_656 .
O2 Eu1 N1 67.53(13) . .
O6 Eu1 N1 79.16(12) . 2_656
O6 Eu1 N1 137.77(12) 2_656 2_656
O1 Eu1 N1 78.04(13) 2_656 2_656
O1 Eu1 N1 68.95(13) . 2_656
O4 Eu1 N1 135.11(12) . 2_656
O4 Eu1 N1 147.27(12) 2_656 2_656
O2 Eu1 N1 67.53(13) 2_656 2_656
O2 Eu1 N1 106.04(13) . 2_656
N1 Eu1 N1 62.11(18) . 2_656
O6 Eu1 N3 96.28(13) . 2_656
O6 Eu1 N3 93.73(13) 2_656 2_656
O1 Eu1 N3 24.70(12) 2_656 2_656
O1 Eu1 N3 136.86(12) . 2_656
O4 Eu1 N3 80.44(12) . 2_656
O4 Eu1 N3 130.94(12) 2_656 2_656
O2 Eu1 N3 25.76(12) 2_656 2_656
O2 Eu1 N3 150.13(12) . 2_656
N1 Eu1 N3 84.88(12) . 2_656
N1 Eu1 N3 68.03(12) 2_656 2_656
O6 Eu1 N3 93.73(13) . .
O6 Eu1 N3 96.28(13) 2_656 .
O1 Eu1 N3 136.86(12) 2_656 .
O1 Eu1 N3 24.70(12) . .
O4 Eu1 N3 130.94(11) . .
O4 Eu1 N3 80.44(12) 2_656 .
O2 Eu1 N3 150.13(12) 2_656 .
O2 Eu1 N3 25.76(12) . .
N1 Eu1 N3 68.03(12) . .
N1 Eu1 N3 84.88(12) 2_656 .
N3 Eu1 N3 148.62(16) 2_656 .
C1 N1 C7 117.2(4) . .
C1 N1 Eu1 121.2(3) . .
C7 N1 Eu1 121.5(3) . .
C6 N2 C5 115.0(5) . .
O1 N3 O2 120.5(4) . .
O1 N3 O3 121.7(4) . .
O2 N3 O3 117.6(5) . .
O1 N3 Eu1 59.6(3) . .
O2 N3 Eu1 62.3(3) . .
O3 N3 Eu1 163.4(4) . .
O5 N4 O4 121.8(3) . .
O5 N4 O4 121.8(3) . 2_656
O4 N4 O4 116.5(6) . 2_656
O5 N4 Eu1 180.000(1) . .
O4 N4 Eu1 58.2(3) . .
O4 N4 Eu1 58.2(3) 2_656 .
C8 N5 C11 121.9(5) . .
C8 N5 C10 121.9(5) . .
C11 N5 C10 116.0(5) . .
N3 O1 Eu1 95.7(3) . .
N3 O2 Eu1 91.9(3) . .
N4 O4 Eu1 96.5(3) . .
C8 O6 Eu1 143.2(4) . .

loop_
_geom_bond_atom_site_label_1
_geom_bond_atom_site_label_2
_geom_bond_distance
_geom_bond_site_symmetry_2
C1 N1 1.336(7) .
C1 C2 1.390(7) .
C2 C3 1.360(8) .
C3 C4 1.403(8) .
C4 C7 1.412(7) .
C4 C5 1.464(8) .
C5 N2 1.354(7) .
C5 C5 1.392(11) 2_656
C6 N2 1.334(7) .
C6 C6 1.355(13) 2_656
C7 N1 1.358(6) .
C7 C7 1.444(10) 2_656
C8 O6 1.249(6) .
C8 N5 1.308(7) .
C10 N5 1.457(7) .
C11 N5 1.443(7) .
Eu1 O6 2.361(3) .
Eu1 O6 2.361(3) 2_656
Eu1 O1 2.492(4) 2_656
Eu1 O1 2.492(4) .
Eu1 O4 2.530(4) .
Eu1 O4 2.530(4) 2_656
Eu1 O2 2.547(4) 2_656
Eu1 O2 2.547(4) .
Eu1 N1 2.612(4) .
Eu1 N1 2.612(4) 2_656
Eu1 N3 2.875(4) 2_656
Eu1 N3 2.875(4) .
N3 O1 1.207(5) .
N3 O2 1.250(5) .
N3 O3 1.271(6) .
N4 O5 1.221(8) .
N4 O4 1.270(5) .
N4 O4 1.270(5) 2_656

loop_
_geom_torsion_atom_site_label_1
_geom_torsion_atom_site_label_2
_geom_torsion_atom_site_label_3
_geom_torsion_atom_site_label_4
_geom_torsion
_geom_torsion_site_symmetry_1
_geom_torsion_site_symmetry_4
N1 C1 C2 C3 -0.2(9) . .
C1 C2 C3 C4 0.1(8) . .
C2 C3 C4 C7 -0.2(8) . .
C2 C3 C4 C5 178.0(5) . .
C3 C4 C5 N2 0.5(8) . .
C7 C4 C5 N2 178.7(5) . .
C3 C4 C5 C5 -178.4(6) . 2_656
C7 C4 C5 C5 -0.2(9) . 2_656
C3 C4 C7 N1 0.4(7) . .
C5 C4 C7 N1 -177.9(5) . .
C3 C4 C7 C7 -179.5(6) . 2_656
C5 C4 C7 C7 2.2(8) . 2_656
C2 C1 N1 C7 0.4(8) . .
C2 C1 N1 Eu1 177.4(4) . .
C4 C7 N1 C1 -0.5(7) . .
C7 C7 N1 C1 179.4(5) 2_656 .
C4 C7 N1 Eu1 -177.5(4) . .
C7 C7 N1 Eu1 2.4(7) 2_656 .
O6 Eu1 N1 C1 156.3(4) . .
O6 Eu1 N1 C1 -15.1(4) 2_656 .
O1 Eu1 N1 C1 -90.5(4) 2_656 .
O1 Eu1 N1 C1 109.9(4) . .
O4 Eu1 N1 C1 -46.5(5) . .
O4 Eu1 N1 C1 37.4(4) 2_656 .
O2 Eu1 N1 C1 -124.8(4) 2_656 .
O2 Eu1 N1 C1 58.4(4) . .
N1 Eu1 N1 C1 -177.8(5) 2_656 .
N3 Eu1 N1 C1 -109.9(4) 2_656 .
N3 Eu1 N1 C1 86.2(4) . .
O6 Eu1 N1 C7 -26.7(4) . .
O6 Eu1 N1 C7 161.8(4) 2_656 .
O1 Eu1 N1 C7 86.4(4) 2_656 .
O1 Eu1 N1 C7 -73.2(4) . .
O4 Eu1 N1 C7 130.4(3) . .
O4 Eu1 N1 C7 -145.7(3) 2_656 .
O2 Eu1 N1 C7 52.1(4) 2_656 .
O2 Eu1 N1 C7 -124.7(4) . .
N1 Eu1 N1 C7 -0.8(3) 2_656 .
N3 Eu1 N1 C7 67.0(4) 2_656 .
N3 Eu1 N1 C7 -96.9(4) . .
C6 C6 N2 C5 -0.9(10) 2_656 .
C5 C5 N2 C6 -0.7(9) 2_656 .
C4 C5 N2 C6 -179.5(5) . .
O6 Eu1 N3 O1 -30.7(3) . .
O6 Eu1 N3 O1 -174.4(3) 2_656 .
O1 Eu1 N3 O1 114.5(4) 2_656 .
O4 Eu1 N3 O1 -101.7(3) . .
O4 Eu1 N3 O1 -102.6(3) 2_656 .
O2 Eu1 N3 O1 26.0(4) 2_656 .
O2 Eu1 N3 O1 -166.4(5) . .
N1 Eu1 N3 O1 110.0(3) . .
N1 Eu1 N3 O1 48.1(3) 2_656 .
N3 Eu1 N3 O1 77.8(3) 2_656 .
O6 Eu1 N3 O2 135.7(3) . .
O6 Eu1 N3 O2 -7.9(3) 2_656 .
O1 Eu1 N3 O2 -79.1(3) 2_656 .
O1 Eu1 N3 O2 166.4(5) . .
O4 Eu1 N3 O2 64.8(3) . .
O4 Eu1 N3 O2 63.9(3) 2_656 .
O2 Eu1 N3 O2 -167.6(3) 2_656 .
N1 Eu1 N3 O2 -83.6(3) . .
N1 Eu1 N3 O2 -145.5(3) 2_656 .
N3 Eu1 N3 O2 -115.8(3) 2_656 .
O6 Eu1 N3 O3 -130.2(12) . .
O6 Eu1 N3 O3 86.1(12) 2_656 .
O1 Eu1 N3 O3 15.0(13) 2_656 .
O1 Eu1 N3 O3 -99.5(13) . .
O4 Eu1 N3 O3 158.8(12) . .
O4 Eu1 N3 O3 157.9(12) 2_656 .
O2 Eu1 N3 O3 -73.5(13) 2_656 .
O2 Eu1 N3 O3 94.0(13) . .
N1 Eu1 N3 O3 10.5(12) . .
N1 Eu1 N3 O3 -51.5(12) 2_656 .
N3 Eu1 N3 O3 -21.7(12) 2_656 .
O6 Eu1 N4 O5 68(100) . .
O6 Eu1 N4 O5 -112(100) 2_656 .
O1 Eu1 N4 O5 -49(100) 2_656 .
O1 Eu1 N4 O5 131(100) . .
O4 Eu1 N4 O5 -22(100) . .
O4 Eu1 N4 O5 158(100) 2_656 .
O2 Eu1 N4 O5 0(100) 2_656 .
O2 Eu1 N4 O5 -180(100) . .
N1 Eu1 N4 O5 -130(100) . .
N1 Eu1 N4 O5 50(100) 2_656 .
N3 Eu1 N4 O5 -23(100) 2_656 .
N3 Eu1 N4 O5 157(100) . .
O6 Eu1 N4 O4 90.5(2) . .
O6 Eu1 N4 O4 -89.5(2) 2_656 .
O1 Eu1 N4 O4 -26.5(2) 2_656 .
O1 Eu1 N4 O4 153.5(2) . .
O4 Eu1 N4 O4 180.0 2_656 .
O2 Eu1 N4 O4 22.2(2) 2_656 .
O2 Eu1 N4 O4 -157.8(2) . .
N1 Eu1 N4 O4 -107.6(3) . .
N1 Eu1 N4 O4 72.4(3) 2_656 .
N3 Eu1 N4 O4 -0.9(2) 2_656 .
N3 Eu1 N4 O4 179.1(2) . .
O6 Eu1 N4 O4 -89.5(2) . 2_656
O6 Eu1 N4 O4 90.5(2) 2_656 2_656
O1 Eu1 N4 O4 153.5(2) 2_656 2_656
O1 Eu1 N4 O4 -26.5(2) . 2_656
O4 Eu1 N4 O4 180.0 . 2_656
O2 Eu1 N4 O4 -157.8(2) 2_656 2_656
O2 Eu1 N4 O4 22.2(2) . 2_656
N1 Eu1 N4 O4 72.4(3) . 2_656
N1 Eu1 N4 O4 -107.6(3) 2_656 2_656
N3 Eu1 N4 O4 179.1(2) 2_656 2_656
N3 Eu1 N4 O4 -0.9(2) . 2_656
O6 C8 N5 C11 -1.2(9) . .
O6 C8 N5 C10 -177.4(6) . .
O2 N3 O1 Eu1 -14.0(5) . .
O3 N3 O1 Eu1 160.6(4) . .
O6 Eu1 O1 N3 147.8(3) . .
O6 Eu1 O1 N3 6.5(3) 2_656 .
O1 Eu1 O1 N3 -94.3(3) 2_656 .
O4 Eu1 O1 N3 100.3(3) . .
O4 Eu1 O1 N3 74.7(3) 2_656 .
O2 Eu1 O1 N3 -164.1(3) 2_656 .
O2 Eu1 O1 N3 7.6(3) . .
N1 Eu1 O1 N3 -62.9(3) . .
N1 Eu1 O1 N3 -127.4(3) 2_656 .
N3 Eu1 O1 N3 -131.9(3) 2_656 .
O1 N3 O2 Eu1 13.6(5) . .
O3 N3 O2 Eu1 -161.2(4) . .
O6 Eu1 O2 N3 -48.5(3) . .
O6 Eu1 O2 N3 171.6(3) 2_656 .
O1 Eu1 O2 N3 122.9(3) 2_656 .
O1 Eu1 O2 N3 -7.4(3) . .
O4 Eu1 O2 N3 -130.1(3) . .
O4 Eu1 O2 N3 -109.8(3) 2_656 .
O2 Eu1 O2 N3 60.3(3) 2_656 .
N1 Eu1 O2 N3 85.7(3) . .
N1 Eu1 O2 N3 35.9(3) 2_656 .
N3 Eu1 O2 N3 109.6(4) 2_656 .
O5 N4 O4 Eu1 180.0 . .
O4 N4 O4 Eu1 0.0 2_656 .
O6 Eu1 O4 N4 -81.3(2) . .
O6 Eu1 O4 N4 82.2(2) 2_656 .
O1 Eu1 O4 N4 155.0(2) 2_656 .
O1 Eu1 O4 N4 -34.1(3) . .
O4 Eu1 O4 N4 0.0 2_656 .
O2 Eu1 O4 N4 -156.4(2) 2_656 .
O2 Eu1 O4 N4 25.0(2) . .
N1 Eu1 O4 N4 114.6(2) . .
N1 Eu1 O4 N4 -135.83(18) 2_656 .
N3 Eu1 O4 N4 179.1(2) 2_656 .
N3 Eu1 O4 N4 -1.1(3) . .
N5 C8 O6 Eu1 -124.7(6) . .
O6 Eu1 O6 C8 94.0(6) 2_656 .
O1 Eu1 O6 C8 -164.2(6) 2_656 .
O1 Eu1 O6 C8 -24.2(6) . .
O4 Eu1 O6 C8 120.5(6) . .
O4 Eu1 O6 C8 67.5(6) 2_656 .
O2 Eu1 O6 C8 -165.1(6) 2_656 .
O2 Eu1 O6 C8 7.8(6) . .
N1 Eu1 O6 C8 -72.2(6) . .
N1 Eu1 O6 C8 -95.3(6) 2_656 .
N3 Eu1 O6 C8 -161.5(6) 2_656 .
N3 Eu1 O6 C8 -11.3(6) . .
